data_7227183
loop_
_publ_author_name
'Mart\'inez-Benito, Carla'
'Pas\'an, Jorge'
'Mart\'in, Tom\'as'
'Lago, Ana B.'
'Julve, Miguel'
'Ruiz-P\'erez, Catalina'

_publ_section_title
;
 Tailor-made copper(ii) coordination polymers based on the C3 symmetric
 methanetriacetate as a ligand
;
_journal_issue 2
_journal_name_full CrystEngComm
_journal_page_first 376
_journal_paper_doi 10.1039/C6CE02351G
_journal_volume 19
_journal_year 2017
_chemical_formula_moiety 'C74 H66 Cu4 N12 O14, 2(Cl O4), 20(H2 O)'
_chemical_formula_sum 'C74 H106 Cl2 Cu4 N12 O42'
_chemical_formula_weight 2160.81
_chemical_name_systematic
;
 ?
;
_space_group_crystal_system triclinic
_space_group_IT_number 2
_space_group_name_Hall '-P 1'
_space_group_name_H-M_alt 'P -1'
_symmetry_space_group_name_Hall '-P 1'
_symmetry_space_group_name_H-M 'P -1'
_atom_sites_solution_hydrogens mixed
_audit_creation_method SHELXL-2013
_audit_update_record
;
2015-09-15 deposited with the CCDC.
2016-11-28 downloaded from the CCDC.
;
_cell_angle_alpha 60.400(4)
_cell_angle_beta 86.909(3)
_cell_angle_gamma 83.559(3)
_cell_formula_units_Z 1
_cell_length_a 13.1193(5)
_cell_length_b 14.2591(6)
_cell_length_c 14.4095(5)
_cell_measurement_reflns_used 8601
_cell_measurement_temperature 150.00(10)
_cell_measurement_theta_max 73.4810
_cell_measurement_theta_min 3.3370
_cell_volume 2328.99(18)
_computing_cell_refinement
;
CrysAlisPro, Agilent Technologies,
Version 1.171.37.35 (release 13-08-2014 CrysAlis171 .NET)
(compiled Aug 13 2014,18:06:01)
;
_computing_data_collection
;
CrysAlisPro, Agilent Technologies,
Version 1.171.37.35 (release 13-08-2014 CrysAlis171 .NET)
(compiled Aug 13 2014,18:06:01)
;
_computing_data_reduction
;
CrysAlisPro, Agilent Technologies,
Version 1.171.37.35 (release 13-08-2014 CrysAlis171 .NET)
(compiled Aug 13 2014,18:06:01)
;
_computing_structure_refinement 'SHELXL-2013 (Sheldrick, 2013)'
_computing_structure_solution 'SHELXS-2013 (Sheldrick, 2013)'
_diffrn_ambient_environment N~2~
_diffrn_ambient_temperature 150.00(10)
_diffrn_detector_area_resol_mean 10.5953
_diffrn_measured_fraction_theta_full 0.999
_diffrn_measured_fraction_theta_max 0.972
_diffrn_measurement_device 'four-circle diffractometer'
_diffrn_measurement_device_type 'SuperNova, Dual, Cu at zero, Atlas'
_diffrn_measurement_method '\w scans'
_diffrn_radiation_type CuK\a
_diffrn_radiation_wavelength 1.54184
_diffrn_reflns_av_R_equivalents 0.0263
_diffrn_reflns_av_unetI/netI 0.0361
_diffrn_reflns_Laue_measured_fraction_full 0.999
_diffrn_reflns_Laue_measured_fraction_max 0.972
_diffrn_reflns_limit_h_max 15
_diffrn_reflns_limit_h_min -16
_diffrn_reflns_limit_k_max 17
_diffrn_reflns_limit_k_min -15
_diffrn_reflns_limit_l_max 17
_diffrn_reflns_limit_l_min -17
_diffrn_reflns_number 17921
_diffrn_reflns_point_group_measured_fraction_full 0.999
_diffrn_reflns_point_group_measured_fraction_max 0.972
_diffrn_reflns_theta_full 67.684
_diffrn_reflns_theta_max 73.683
_diffrn_reflns_theta_min 3.390
_diffrn_source 'sealed X-ray tube'
_diffrn_source_type 'SuperNova (Cu) X-ray Source'
_exptl_absorpt_coefficient_mu 2.401
_exptl_absorpt_correction_T_max 0.803
_exptl_absorpt_correction_T_min 0.729
_exptl_absorpt_correction_type gaussian
_exptl_absorpt_process_details
;
CrysAlisPro, Agilent Technologies,
Version 1.171.37.35 (release 13-08-2014 CrysAlis171 .NET)
(compiled Aug 13 2014,18:06:01)
Numerical absorption correction based on gaussian integration over
            a multifaceted crystal model
Empirical absorption correction using spherical harmonics,
 implemented in SCALE3 ABSPACK scaling algorithm.
;
_exptl_crystal_colour blue
_exptl_crystal_density_diffrn 1.541
_exptl_crystal_description prism
_exptl_crystal_F_000 1120
_exptl_crystal_size_max 0.1838
_exptl_crystal_size_mid 0.1544
_exptl_crystal_size_min 0.1417
_refine_diff_density_max 1.179
_refine_diff_density_min -0.618
_refine_diff_density_rms 0.081
_refine_ls_extinction_method none
_refine_ls_goodness_of_fit_ref 1.037
_refine_ls_hydrogen_treatment mixed
_refine_ls_matrix_type full
_refine_ls_number_parameters 672
_refine_ls_number_reflns 9146
_refine_ls_number_restraints 32
_refine_ls_restrained_S_all 1.038
_refine_ls_R_factor_all 0.0498
_refine_ls_R_factor_gt 0.0446
_refine_ls_shift/su_max 0.001
_refine_ls_shift/su_mean 0.000
_refine_ls_structure_factor_coef Fsqd
_refine_ls_weighting_details 'w=1/[\s^2^(Fo^2^)+(0.0691P)^2^+2.3199P] where P=(Fo^2^+2Fc^2^)/3'
_refine_ls_weighting_scheme calc
_refine_ls_wR_factor_gt 0.1203
_refine_ls_wR_factor_ref 0.1254
_reflns_Friedel_coverage 0.000
_reflns_number_gt 8161
_reflns_number_total 9146
_reflns_threshold_expression 'I > 2\s(I)'
_cod_data_source_file c6ce02351g2.cif
_cod_data_source_block compound_2
_cod_depositor_comments 'Adding full bibliography for 7227182--7227187.cif.'
_cod_database_code 7227183
_shelx_space_group_comment
;
The symmetry employed for this shelxl refinement is uniquely defined
by the following loop, which should always be used as a source of
symmetry information in preference to the above space-group names.
They are only intended as comments.
;
_shelxl_version_number 2013-4

loop_
_space_group_symop_operation_xyz
'x, y, z'
'-x, -y, -z'

loop_
_atom_site_label
_atom_site_type_symbol
_atom_site_fract_x
_atom_site_fract_y
_atom_site_fract_z
_atom_site_U_iso_or_equiv
_atom_site_adp_type
_atom_site_occupancy
_atom_site_site_symmetry_order
_atom_site_calc_flag
_atom_site_refinement_flags_posn
_atom_site_refinement_flags_adp
Cu1 Cu 0.50647(3) 0.99791(3) 0.24598(3) 0.01968(10) Uani 1 1 d . .
Cu2 Cu 0.95107(3) 0.40029(3) 0.28357(3) 0.02052(10) Uani 1 1 d . .
C1 C 0.6568(2) 0.8261(2) 0.3326(2) 0.0265(5) Uani 1 1 d . .
C2 C 0.7113(2) 0.7267(2) 0.42509(19) 0.0258(5) Uani 1 1 d . .
H2A H 0.6606 0.6777 0.4671 0.031 Uiso 1 1 calc R U
H2B H 0.7407 0.7493 0.4704 0.031 Uiso 1 1 calc R U
C3 C 0.79629(19) 0.66420(19) 0.39484(19) 0.0223(5) Uani 1 1 d . .
H3 H 0.8406 0.7156 0.3412 0.027 Uiso 1 1 calc R U
C4 C 0.74714(19) 0.6051(2) 0.3466(2) 0.0234(5) Uani 1 1 d . .
H4A H 0.7087 0.5493 0.4016 0.028 Uiso 1 1 calc R U
H4B H 0.6993 0.6563 0.2911 0.028 Uiso 1 1 calc R U
C5 C 0.82537(19) 0.5537(2) 0.29961(19) 0.0229(5) Uani 1 1 d . .
C6 C 0.8607(2) 0.5837(2) 0.4927(2) 0.0268(5) Uani 1 1 d . .
H6A H 0.8158 0.5353 0.5466 0.032 Uiso 1 1 calc R U
H6B H 0.9092 0.5402 0.4727 0.032 Uiso 1 1 calc R U
C7 C 0.9199(2) 0.6343(2) 0.5417(2) 0.0280(5) Uani 1 1 d . .
C8 C 0.4146(2) 0.8266(2) 0.2304(2) 0.0275(5) Uani 1 1 d . .
H8 H 0.4381 0.7813 0.2999 0.033 Uiso 1 1 calc R U
C9 C 0.3611(2) 0.7849(2) 0.1816(2) 0.0314(6) Uani 1 1 d . .
H9 H 0.3478 0.7126 0.2179 0.038 Uiso 1 1 calc R U
C10 C 0.3276(2) 0.8522(2) 0.0779(2) 0.0311(6) Uani 1 1 d . .
H10 H 0.2929 0.8251 0.0431 0.037 Uiso 1 1 calc R U
C11 C 0.34594(19) 0.9600(2) 0.0259(2) 0.0262(5) Uani 1 1 d . .
H11 H 0.3234 1.0063 -0.0437 0.031 Uiso 1 1 calc R U
C12 C 0.39854(18) 0.9978(2) 0.07979(19) 0.0217(5) Uani 1 1 d . .
C13 C 0.42048(17) 1.11160(19) 0.03569(18) 0.0205(4) Uani 1 1 d . .
C14 C 0.39064(19) 1.1942(2) -0.0659(2) 0.0253(5) Uani 1 1 d . .
H14 H 0.3562 1.1797 -0.1115 0.030 Uiso 1 1 calc R U
C15 C 0.4135(2) 1.2981(2) -0.0975(2) 0.0283(5) Uani 1 1 d . .
H15 H 0.3959 1.3543 -0.1656 0.034 Uiso 1 1 calc R U
C16 C 0.4625(2) 1.3184(2) -0.0274(2) 0.0268(5) Uani 1 1 d . .
H16 H 0.4766 1.3882 -0.0469 0.032 Uiso 1 1 calc R U
C17 C 0.48995(19) 1.2326(2) 0.0718(2) 0.0247(5) Uani 1 1 d . .
H17 H 0.5230 1.2457 0.1191 0.030 Uiso 1 1 calc R U
C18 C 0.2869(2) 1.0050(2) 0.3473(2) 0.0299(5) Uani 1 1 d . .
H18 H 0.2670 0.9672 0.3152 0.036 Uiso 1 1 calc R U
C19 C 0.2153(2) 1.0322(3) 0.4065(2) 0.0362(6) Uani 1 1 d . .
H19 H 0.1485 1.0135 0.4137 0.043 Uiso 1 1 calc R U
C20 C 0.2456(2) 1.0878(2) 0.4542(2) 0.0357(6) Uani 1 1 d . .
H20 H 0.1991 1.1072 0.4944 0.043 Uiso 1 1 calc R U
C21 C 0.3457(2) 1.1146(2) 0.4422(2) 0.0295(5) Uani 1 1 d . .
H21 H 0.3674 1.1516 0.4744 0.035 Uiso 1 1 calc R U
C22 C 0.41253(19) 1.08539(19) 0.38129(18) 0.0226(5) Uani 1 1 d . .
C23 C 0.52147(19) 1.11094(19) 0.36276(18) 0.0226(5) Uani 1 1 d . .
C24 C 0.5657(2) 1.1649(2) 0.4065(2) 0.0302(5) Uani 1 1 d . .
H24 H 0.5276 1.1864 0.4503 0.036 Uiso 1 1 calc R U
C25 C 0.6672(2) 1.1859(2) 0.3839(2) 0.0360(6) Uani 1 1 d . .
H25 H 0.6978 1.2220 0.4123 0.043 Uiso 1 1 calc R U
C26 C 0.7231(2) 1.1529(2) 0.3188(2) 0.0357(6) Uani 1 1 d . .
H26 H 0.7913 1.1668 0.3026 0.043 Uiso 1 1 calc R U
C27 C 0.6755(2) 1.0991(2) 0.2786(2) 0.0287(5) Uani 1 1 d . .
H27 H 0.7129 1.0763 0.2354 0.034 Uiso 1 1 calc R U
C28 C 0.75485(19) 0.4192(2) 0.1753(2) 0.0257(5) Uani 1 1 d . .
H28 H 0.7221 0.4333 0.2266 0.031 Uiso 1 1 calc R U
C29 C 0.6963(2) 0.4151(2) 0.1005(2) 0.0306(5) Uani 1 1 d . .
H29 H 0.6251 0.4261 0.1016 0.037 Uiso 1 1 calc R U
C30 C 0.7449(2) 0.3946(2) 0.0245(2) 0.0340(6) Uani 1 1 d . .
H30 H 0.7069 0.3920 -0.0266 0.041 Uiso 1 1 calc R U
C31 C 0.8512(2) 0.3778(2) 0.0247(2) 0.0317(6) Uani 1 1 d . .
H31 H 0.8852 0.3633 -0.0258 0.038 Uiso 1 1 calc R U
C32 C 0.90549(19) 0.38287(19) 0.10155(19) 0.0234(5) Uani 1 1 d . .
C33 C 1.01838(19) 0.3650(2) 0.1108(2) 0.0237(5) Uani 1 1 d . .
C34 C 1.0817(2) 0.3437(2) 0.0419(2) 0.0322(6) Uani 1 1 d . .
H34 H 1.0545 0.3433 -0.0162 0.039 Uiso 1 1 calc R U
C35 C 1.1869(2) 0.3228(3) 0.0614(3) 0.0374(6) Uani 1 1 d . .
H35 H 1.2308 0.3075 0.0167 0.045 Uiso 1 1 calc R U
C36 C 1.2257(2) 0.3250(2) 0.1469(3) 0.0355(6) Uani 1 1 d . .
H36 H 1.2957 0.3103 0.1614 0.043 Uiso 1 1 calc R U
C37 C 1.1582(2) 0.3495(2) 0.2113(2) 0.0288(5) Uani 1 1 d . .
H37 H 1.1842 0.3522 0.2686 0.035 Uiso 1 1 calc R U
N1 N 0.43355(15) 0.93068(16) 0.18030(16) 0.0218(4) Uani 1 1 d . .
N2 N 0.47068(15) 1.13134(16) 0.10232(16) 0.0217(4) Uani 1 1 d . .
N3 N 0.38338(16) 1.03079(17) 0.33456(16) 0.0231(4) Uani 1 1 d . .
N4 N 0.57716(16) 1.07866(16) 0.29963(16) 0.0223(4) Uani 1 1 d . .
N5 N 0.85775(15) 0.40334(16) 0.17583(16) 0.0214(4) Uani 1 1 d . .
N6 N 1.05695(16) 0.36934(17) 0.19356(17) 0.0234(4) Uani 1 1 d . .
O1 O 0.69457(19) 0.87069(17) 0.24219(16) 0.0440(5) Uani 1 1 d . .
O2 O 0.57095(14) 0.85997(15) 0.35788(15) 0.0289(4) Uani 1 1 d . .
O3 O 0.87080(17) 0.61075(16) 0.21559(15) 0.0351(4) Uani 1 1 d . .
O4 O 0.84135(13) 0.44991(14) 0.35093(13) 0.0240(3) Uani 1 1 d . .
O5 O 0.9401(2) 0.72903(18) 0.48967(19) 0.0522(7) Uani 1 1 d . .
O6 O 0.94673(14) 0.57262(15) 0.63864(14) 0.0276(4) Uani 1 1 d . .
O1W O 0.93426(16) 0.22080(16) 0.39729(16) 0.0324(4) Uani 1 1 d D .
H1WA H 0.957(3) 0.186(3) 0.367(3) 0.036(9) Uiso 1 1 d D .
H1WB H 0.981(3) 0.218(4) 0.438(3) 0.068(14) Uiso 1 1 d D .
Cl1 Cl 0.57318(5) 0.55823(5) 0.75586(5) 0.02630(14) Uani 1 1 d . .
O7 O 0.62781(18) 0.64216(18) 0.67485(18) 0.0455(5) Uani 1 1 d . .
O8 O 0.47568(17) 0.5558(2) 0.71621(18) 0.0432(5) Uani 1 1 d . .
O9 O 0.55622(17) 0.5755(2) 0.84574(19) 0.0425(5) Uani 1 1 d . .
O10 O 0.63232(18) 0.45513(17) 0.79115(19) 0.0423(5) Uani 1 1 d . .
O2W O 0.8694(5) 0.9157(3) -0.1350(3) 0.1052(16) Uani 1 1 d D .
H2WA H 0.903(6) 0.971(5) -0.156(6) 0.158 Uiso 1 1 d D U
H2WB H 0.864(7) 0.892(6) -0.0682(19) 0.158 Uiso 1 1 d D U
O3W O 0.8728(2) 0.8307(2) 0.0888(2) 0.0520(6) Uani 1 1 d D .
H3A H 0.859(4) 0.7677(18) 0.134(3) 0.078 Uiso 1 1 d D U
H3B H 0.850(4) 0.874(3) 0.109(4) 0.078 Uiso 1 1 d D U
O4W O 0.8576(4) 1.0315(5) 0.1020(4) 0.1134(16) Uani 1 1 d D .
H4WB H 0.856(7) 1.094(4) 0.103(7) 0.170 Uiso 1 1 d D U
H4WA H 0.903(5) 1.043(7) 0.053(5) 0.170 Uiso 1 1 d D U
O5W O 0.9877(2) 1.1139(2) 0.2805(3) 0.0575(7) Uani 1 1 d D .
H5A H 0.961(4) 1.054(3) 0.306(4) 0.086 Uiso 1 1 d D U
H5B H 1.021(4) 1.118(4) 0.227(3) 0.086 Uiso 1 1 d D U
O6W O 0.9234(3) 0.9219(2) 0.3127(2) 0.0751(10) Uani 1 1 d D .
H6WA H 0.918(4) 0.856(2) 0.361(4) 0.113 Uiso 1 1 d D U
H6WB H 0.865(3) 0.942(5) 0.282(5) 0.113 Uiso 1 1 d D U
O7W O 0.5450(2) 0.4019(3) 0.5064(2) 0.0610(7) Uani 1 1 d D .
H7A H 0.560(4) 0.416(4) 0.557(3) 0.091 Uiso 1 1 d D U
H7B H 0.506(4) 0.459(3) 0.464(3) 0.091 Uiso 1 1 d D U
O8W O 0.7467(2) 0.3065(2) 0.5486(2) 0.0591(7) Uani 1 1 d D .
H8A H 0.777(4) 0.345(4) 0.490(2) 0.089 Uiso 1 1 d D U
H8B H 0.750(4) 0.339(4) 0.583(3) 0.089 Uiso 1 1 d D U
O9W O 0.8670(2) 0.1420(2) 0.7267(2) 0.0601(7) Uani 1 1 d D .
H9B H 0.895(4) 0.198(3) 0.726(4) 0.090 Uiso 1 1 d D U
H9A H 0.825(4) 0.178(4) 0.669(3) 0.090 Uiso 1 1 d D U
O10W O 0.9163(2) 0.1839(2) 0.8868(3) 0.0648(8) Uani 1 1 d D .
H10B H 0.900(4) 0.2543(18) 0.848(4) 0.097 Uiso 1 1 d D U
H10A H 0.9827(17) 0.179(4) 0.895(5) 0.097 Uiso 1 1 d D U
O11W O 0.84876(19) 0.3974(2) 0.78862(19) 0.0470(5) Uani 1 1 d D .
H11B H 0.7870(17) 0.430(3) 0.780(4) 0.070 Uiso 1 1 d D U
H11A H 0.892(2) 0.436(3) 0.741(3) 0.070 Uiso 1 1 d D U

loop_
_atom_site_aniso_label
_atom_site_aniso_U_11
_atom_site_aniso_U_22
_atom_site_aniso_U_33
_atom_site_aniso_U_23
_atom_site_aniso_U_13
_atom_site_aniso_U_12
Cu1 0.02156(18) 0.01957(18) 0.01873(17) -0.01091(14) -0.00371(13) 0.00413(13)
Cu2 0.01942(18) 0.02574(19) 0.01984(18) -0.01463(15) -0.00183(13) 0.00273(13)
C1 0.0352(13) 0.0224(11) 0.0238(12) -0.0143(10) -0.0085(10) 0.0086(10)
C2 0.0325(13) 0.0254(12) 0.0196(11) -0.0133(10) -0.0049(9) 0.0099(10)
C3 0.0252(11) 0.0236(11) 0.0209(11) -0.0140(9) -0.0040(9) 0.0042(9)
C4 0.0229(11) 0.0258(11) 0.0250(11) -0.0162(10) -0.0056(9) 0.0054(9)
C5 0.0240(11) 0.0278(12) 0.0212(11) -0.0157(10) -0.0042(9) 0.0017(9)
C6 0.0283(12) 0.0261(12) 0.0297(12) -0.0177(10) -0.0101(10) 0.0078(10)
C7 0.0284(13) 0.0292(13) 0.0302(13) -0.0181(11) -0.0094(10) 0.0055(10)
C8 0.0304(13) 0.0238(12) 0.0282(12) -0.0137(10) 0.0028(10) 0.0005(10)
C9 0.0301(13) 0.0272(13) 0.0407(15) -0.0196(11) 0.0052(11) -0.0054(10)
C10 0.0263(13) 0.0383(14) 0.0407(15) -0.0284(12) 0.0021(11) -0.0055(11)
C11 0.0223(11) 0.0342(13) 0.0266(12) -0.0191(11) -0.0002(9) 0.0008(10)
C12 0.0185(10) 0.0268(12) 0.0228(11) -0.0157(10) 0.0017(8) 0.0025(9)
C13 0.0188(10) 0.0244(11) 0.0202(10) -0.0134(9) 0.0016(8) 0.0013(9)
C14 0.0231(11) 0.0309(13) 0.0218(11) -0.0135(10) -0.0020(9) 0.0014(9)
C15 0.0296(13) 0.0280(12) 0.0205(11) -0.0074(10) -0.0039(9) 0.0024(10)
C16 0.0282(12) 0.0233(12) 0.0266(12) -0.0108(10) 0.0014(10) -0.0010(9)
C17 0.0270(12) 0.0246(12) 0.0239(12) -0.0133(10) -0.0017(9) 0.0005(9)
C18 0.0254(12) 0.0367(14) 0.0302(13) -0.0187(11) -0.0009(10) -0.0007(10)
C19 0.0243(13) 0.0436(16) 0.0369(15) -0.0181(13) 0.0012(11) 0.0030(11)
C20 0.0364(15) 0.0343(14) 0.0331(14) -0.0171(12) 0.0076(11) 0.0077(11)
C21 0.0400(15) 0.0252(12) 0.0243(12) -0.0143(10) 0.0014(10) 0.0036(10)
C22 0.0279(12) 0.0195(11) 0.0176(10) -0.0081(9) -0.0050(9) 0.0063(9)
C23 0.0286(12) 0.0183(10) 0.0186(10) -0.0082(9) -0.0073(9) 0.0050(9)
C24 0.0420(15) 0.0221(12) 0.0273(12) -0.0133(10) -0.0111(11) 0.0042(10)
C25 0.0446(16) 0.0251(13) 0.0392(15) -0.0149(11) -0.0179(13) -0.0025(11)
C26 0.0293(14) 0.0297(13) 0.0401(15) -0.0100(12) -0.0106(11) -0.0031(11)
C27 0.0258(12) 0.0274(12) 0.0275(12) -0.0098(10) -0.0033(10) 0.0006(10)
C28 0.0220(12) 0.0264(12) 0.0284(12) -0.0139(10) -0.0022(9) 0.0017(9)
C29 0.0245(12) 0.0296(13) 0.0362(14) -0.0155(11) -0.0084(10) 0.0040(10)
C30 0.0349(14) 0.0380(15) 0.0310(13) -0.0182(12) -0.0127(11) 0.0012(11)
C31 0.0363(14) 0.0370(14) 0.0260(12) -0.0195(11) -0.0050(11) 0.0025(11)
C32 0.0263(12) 0.0233(11) 0.0219(11) -0.0126(9) -0.0014(9) 0.0007(9)
C33 0.0246(12) 0.0234(11) 0.0247(11) -0.0136(9) 0.0011(9) -0.0004(9)
C34 0.0363(14) 0.0370(14) 0.0319(13) -0.0240(12) 0.0066(11) -0.0047(11)
C35 0.0322(14) 0.0432(16) 0.0481(17) -0.0320(14) 0.0165(12) -0.0064(12)
C36 0.0228(12) 0.0388(15) 0.0521(17) -0.0286(14) 0.0072(12) -0.0032(11)
C37 0.0232(12) 0.0316(13) 0.0369(14) -0.0217(11) -0.0012(10) 0.0017(10)
N1 0.0222(10) 0.0225(10) 0.0220(9) -0.0127(8) 0.0002(8) 0.0016(8)
N2 0.0229(10) 0.0222(10) 0.0193(9) -0.0104(8) -0.0018(7) 0.0028(8)
N3 0.0221(10) 0.0260(10) 0.0216(9) -0.0130(8) -0.0036(8) 0.0035(8)
N4 0.0230(10) 0.0230(10) 0.0195(9) -0.0101(8) -0.0046(7) 0.0031(8)
N5 0.0212(10) 0.0236(10) 0.0199(9) -0.0115(8) -0.0015(7) 0.0010(7)
N6 0.0216(10) 0.0261(10) 0.0250(10) -0.0153(8) -0.0002(8) 0.0018(8)
O1 0.0610(14) 0.0347(11) 0.0225(9) -0.0079(8) -0.0009(9) 0.0180(10)
O2 0.0315(9) 0.0260(9) 0.0294(9) -0.0158(7) -0.0088(7) 0.0110(7)
O3 0.0492(12) 0.0296(10) 0.0256(9) -0.0139(8) 0.0081(8) -0.0025(8)
O4 0.0270(9) 0.0242(8) 0.0224(8) -0.0140(7) -0.0011(7) 0.0042(7)
O5 0.0774(17) 0.0318(11) 0.0423(12) -0.0108(10) -0.0310(12) -0.0090(11)
O6 0.0255(9) 0.0362(10) 0.0248(9) -0.0179(8) -0.0056(7) -0.0001(7)
O1W 0.0343(10) 0.0288(10) 0.0337(10) -0.0148(8) -0.0076(8) -0.0012(8)
Cl1 0.0263(3) 0.0235(3) 0.0272(3) -0.0111(2) -0.0006(2) -0.0012(2)
O7 0.0429(12) 0.0374(11) 0.0372(11) -0.0031(9) 0.0031(9) -0.0102(9)
O8 0.0330(11) 0.0546(13) 0.0439(12) -0.0246(11) -0.0080(9) -0.0056(9)
O9 0.0387(11) 0.0563(13) 0.0486(12) -0.0378(11) 0.0063(9) -0.0095(10)
O10 0.0438(12) 0.0271(10) 0.0518(13) -0.0177(9) -0.0060(10) 0.0072(9)
O2W 0.199(5) 0.0500(18) 0.0543(18) -0.0224(15) 0.008(2) 0.015(2)
O3W 0.0543(15) 0.0347(12) 0.0648(16) -0.0228(11) -0.0142(12) 0.0022(11)
O4W 0.094(3) 0.153(4) 0.081(3) -0.052(3) -0.039(2) 0.027(3)
O5W 0.0546(16) 0.0508(15) 0.0799(19) -0.0440(15) -0.0091(13) 0.0101(12)
O6W 0.129(3) 0.0442(15) 0.0419(15) -0.0125(12) -0.0208(16) -0.0022(17)
O7W 0.0591(17) 0.0650(17) 0.0586(16) -0.0307(14) -0.0027(13) -0.0018(13)
O8W 0.0550(15) 0.0591(16) 0.0421(13) -0.0101(12) 0.0125(12) -0.0052(12)
O9W 0.0554(16) 0.0574(16) 0.0617(16) -0.0266(13) -0.0057(13) 0.0062(13)
O10W 0.0431(14) 0.0547(16) 0.093(2) -0.0329(16) 0.0034(14) -0.0077(12)
O11W 0.0432(13) 0.0474(13) 0.0428(12) -0.0164(10) 0.0053(10) -0.0069(10)

loop_
_atom_type_symbol
_atom_type_description
_atom_type_scat_dispersion_real
_atom_type_scat_dispersion_imag
_atom_type_scat_source
C C 0.0181 0.0091 'International Tables Vol C Tables 4.2.6.8 and 6.1.1.4'
H H 0.0000 0.0000 'International Tables Vol C Tables 4.2.6.8 and 6.1.1.4'
N N 0.0311 0.0180 'International Tables Vol C Tables 4.2.6.8 and 6.1.1.4'
O O 0.0492 0.0322 'International Tables Vol C Tables 4.2.6.8 and 6.1.1.4'
Cu Cu -1.9646 0.5888 'International Tables Vol C Tables 4.2.6.8 and 6.1.1.4'
Cl Cl 0.3639 0.7018 'International Tables Vol C Tables 4.2.6.8 and 6.1.1.4'

loop_
_geom_angle_atom_site_label_1
_geom_angle_atom_site_label_2
_geom_angle_atom_site_label_3
_geom_angle
_geom_angle_site_symmetry_1
_geom_angle_site_symmetry_3
O2 Cu1 N1 94.44(8) . .
O2 Cu1 N4 90.69(8) . .
N1 Cu1 N4 174.67(8) . .
O2 Cu1 N2 162.84(8) . .
N1 Cu1 N2 80.69(8) . .
N4 Cu1 N2 93.98(8) . .
O2 Cu1 N3 100.63(8) . .
N1 Cu1 N3 100.73(8) . .
N4 Cu1 N3 79.69(8) . .
N2 Cu1 N3 96.45(8) . .
O4 Cu2 O6 89.47(8) . 2_766
O4 Cu2 N5 94.14(8) . .
O6 Cu2 N5 166.92(8) 2_766 .
O4 Cu2 N6 171.33(8) . .
O6 Cu2 N6 93.89(8) 2_766 .
N5 Cu2 N6 80.87(8) . .
O4 Cu2 O1W 93.85(8) . .
O6 Cu2 O1W 100.72(7) 2_766 .
N5 Cu2 O1W 91.58(8) . .
N6 Cu2 O1W 93.36(8) . .
O1 C1 O2 124.0(2) . .
O1 C1 C2 122.1(2) . .
O2 C1 C2 113.9(2) . .
C1 C2 C3 115.8(2) . .
C1 C2 H2A 108.3 . .
C3 C2 H2A 108.3 . .
C1 C2 H2B 108.3 . .
C3 C2 H2B 108.3 . .
H2A C2 H2B 107.4 . .
C6 C3 C2 110.42(19) . .
C6 C3 C4 110.7(2) . .
C2 C3 C4 108.8(2) . .
C6 C3 H3 109.0 . .
C2 C3 H3 109.0 . .
C4 C3 H3 109.0 . .
C5 C4 C3 112.8(2) . .
C5 C4 H4A 109.0 . .
C3 C4 H4A 109.0 . .
C5 C4 H4B 109.0 . .
C3 C4 H4B 109.0 . .
H4A C4 H4B 107.8 . .
O3 C5 O4 122.7(2) . .
O3 C5 C4 120.6(2) . .
O4 C5 C4 116.7(2) . .
C7 C6 C3 115.1(2) . .
C7 C6 H6A 108.5 . .
C3 C6 H6A 108.5 . .
C7 C6 H6B 108.5 . .
C3 C6 H6B 108.5 . .
H6A C6 H6B 107.5 . .
O5 C7 O6 122.9(2) . .
O5 C7 C6 121.3(2) . .
O6 C7 C6 115.8(2) . .
N1 C8 C9 121.7(2) . .
N1 C8 H8 119.2 . .
C9 C8 H8 119.2 . .
C8 C9 C10 118.9(2) . .
C8 C9 H9 120.6 . .
C10 C9 H9 120.6 . .
C9 C10 C11 119.8(2) . .
C9 C10 H10 120.1 . .
C11 C10 H10 120.1 . .
C10 C11 C12 118.7(2) . .
C10 C11 H11 120.7 . .
C12 C11 H11 120.7 . .
N1 C12 C11 121.2(2) . .
N1 C12 C13 114.2(2) . .
C11 C12 C13 124.6(2) . .
N2 C13 C14 121.4(2) . .
N2 C13 C12 114.9(2) . .
C14 C13 C12 123.7(2) . .
C15 C14 C13 118.4(2) . .
C15 C14 H14 120.8 . .
C13 C14 H14 120.8 . .
C14 C15 C16 119.9(2) . .
C14 C15 H15 120.1 . .
C16 C15 H15 120.1 . .
C17 C16 C15 118.4(2) . .
C17 C16 H16 120.8 . .
C15 C16 H16 120.8 . .
N2 C17 C16 122.3(2) . .
N2 C17 H17 118.8 . .
C16 C17 H17 118.8 . .
N3 C18 C19 122.8(3) . .
N3 C18 H18 118.6 . .
C19 C18 H18 118.6 . .
C20 C19 C18 118.2(3) . .
C20 C19 H19 120.9 . .
C18 C19 H19 120.9 . .
C19 C20 C21 119.7(3) . .
C19 C20 H20 120.2 . .
C21 C20 H20 120.2 . .
C22 C21 C20 118.7(3) . .
C22 C21 H21 120.7 . .
C20 C21 H21 120.7 . .
N3 C22 C21 121.9(2) . .
N3 C22 C23 115.2(2) . .
C21 C22 C23 123.0(2) . .
N4 C23 C24 120.6(2) . .
N4 C23 C22 116.2(2) . .
C24 C23 C22 123.3(2) . .
C25 C24 C23 119.1(3) . .
C25 C24 H24 120.5 . .
C23 C24 H24 120.5 . .
C24 C25 C26 119.7(3) . .
C24 C25 H25 120.2 . .
C26 C25 H25 120.2 . .
C27 C26 C25 118.6(3) . .
C27 C26 H26 120.7 . .
C25 C26 H26 120.7 . .
N4 C27 C26 122.2(3) . .
N4 C27 H27 118.9 . .
C26 C27 H27 118.9 . .
N5 C28 C29 121.9(2) . .
N5 C28 H28 119.1 . .
C29 C28 H28 119.1 . .
C30 C29 C28 119.0(2) . .
C30 C29 H29 120.5 . .
C28 C29 H29 120.5 . .
C29 C30 C31 119.6(2) . .
C29 C30 H30 120.2 . .
C31 C30 H30 120.2 . .
C32 C31 C30 118.7(3) . .
C32 C31 H31 120.6 . .
C30 C31 H31 120.6 . .
N5 C32 C31 121.7(2) . .
N5 C32 C33 114.6(2) . .
C31 C32 C33 123.7(2) . .
N6 C33 C34 121.4(2) . .
N6 C33 C32 114.9(2) . .
C34 C33 C32 123.6(2) . .
C33 C34 C35 118.6(3) . .
C33 C34 H34 120.7 . .
C35 C34 H34 120.7 . .
C36 C35 C34 119.8(3) . .
C36 C35 H35 120.1 . .
C34 C35 H35 120.1 . .
C35 C36 C37 118.6(3) . .
C35 C36 H36 120.7 . .
C37 C36 H36 120.7 . .
N6 C37 C36 122.1(3) . .
N6 C37 H37 118.9 . .
C36 C37 H37 118.9 . .
C8 N1 C12 119.8(2) . .
C8 N1 Cu1 124.19(17) . .
C12 N1 Cu1 116.01(16) . .
C17 N2 C13 119.5(2) . .
C17 N2 Cu1 126.34(17) . .
C13 N2 Cu1 114.12(16) . .
C18 N3 C22 118.8(2) . .
C18 N3 Cu1 129.03(18) . .
C22 N3 Cu1 112.22(16) . .
C27 N4 C23 119.8(2) . .
C27 N4 Cu1 123.42(18) . .
C23 N4 Cu1 116.73(17) . .
C28 N5 C32 119.2(2) . .
C28 N5 Cu2 125.77(17) . .
C32 N5 Cu2 114.98(16) . .
C37 N6 C33 119.4(2) . .
C37 N6 Cu2 125.96(18) . .
C33 N6 Cu2 114.63(16) . .
C1 O2 Cu1 115.32(16) . .
C5 O4 Cu2 110.39(15) . .
C7 O6 Cu2 126.12(18) . 2_766
Cu2 O1W H1WA 108(3) . .
Cu2 O1W H1WB 91(3) . .
H1WA O1W H1WB 108(4) . .
O7 Cl1 O9 109.97(15) . .
O7 Cl1 O10 109.72(14) . .
O9 Cl1 O10 108.32(14) . .
O7 Cl1 O8 110.71(14) . .
O9 Cl1 O8 109.00(14) . .
O10 Cl1 O8 109.07(14) . .
H2WA O2W H2WB 104(3) . .
H3A O3W H3B 110(3) . .
H4WB O4W H4WA 100(3) . .
H5A O5W H5B 104(3) . .
H6WA O6W H6WB 103(3) . .
H7A O7W H7B 103(3) . .
H8A O8W H8B 104(3) . .
H9B O9W H9A 101(3) . .
H10B O10W H10A 102(3) . .
H11B O11W H11A 113(3) . .

loop_
_geom_bond_atom_site_label_1
_geom_bond_atom_site_label_2
_geom_bond_distance
_geom_bond_site_symmetry_2
Cu1 O2 1.9557(17) .
Cu1 N1 1.982(2) .
Cu1 N4 1.995(2) .
Cu1 N2 2.035(2) .
Cu1 N3 2.158(2) .
Cu2 O4 1.9530(17) .
Cu2 O6 1.9772(18) 2_766
Cu2 N5 2.009(2) .
Cu2 N6 2.010(2) .
Cu2 O1W 2.287(2) .
C1 O1 1.237(3) .
C1 O2 1.282(3) .
C1 C2 1.518(3) .
C2 C3 1.529(3) .
C2 H2A 0.9700 .
C2 H2B 0.9700 .
C3 C6 1.527(3) .
C3 C4 1.535(3) .
C3 H3 0.9800 .
C4 C5 1.515(3) .
C4 H4A 0.9700 .
C4 H4B 0.9700 .
C5 O3 1.241(3) .
C5 O4 1.283(3) .
C6 C7 1.520(3) .
C6 H6A 0.9700 .
C6 H6B 0.9700 .
C7 O5 1.231(4) .
C7 O6 1.272(3) .
C8 N1 1.338(3) .
C8 C9 1.380(4) .
C8 H8 0.9300 .
C9 C10 1.381(4) .
C9 H9 0.9300 .
C10 C11 1.381(4) .
C10 H10 0.9300 .
C11 C12 1.387(4) .
C11 H11 0.9300 .
C12 N1 1.352(3) .
C12 C13 1.478(3) .
C13 N2 1.346(3) .
C13 C14 1.392(3) .
C14 C15 1.384(4) .
C14 H14 0.9300 .
C15 C16 1.384(4) .
C15 H15 0.9300 .
C16 C17 1.378(4) .
C16 H16 0.9300 .
C17 N2 1.336(3) .
C17 H17 0.9300 .
C18 N3 1.335(3) .
C18 C19 1.385(4) .
C18 H18 0.9300 .
C19 C20 1.378(5) .
C19 H19 0.9300 .
C20 C21 1.388(4) .
C20 H20 0.9300 .
C21 C22 1.381(4) .
C21 H21 0.9300 .
C22 N3 1.348(3) .
C22 C23 1.492(4) .
C23 N4 1.356(3) .
C23 C24 1.395(4) .
C24 C25 1.384(4) .
C24 H24 0.9300 .
C25 C26 1.387(5) .
C25 H25 0.9300 .
C26 C27 1.378(4) .
C26 H26 0.9300 .
C27 N4 1.341(3) .
C27 H27 0.9300 .
C28 N5 1.343(3) .
C28 C29 1.384(4) .
C28 H28 0.9300 .
C29 C30 1.375(4) .
C29 H29 0.9300 .
C30 C31 1.388(4) .
C30 H30 0.9300 .
C31 C32 1.384(4) .
C31 H31 0.9300 .
C32 N5 1.348(3) .
C32 C33 1.476(3) .
C33 N6 1.352(3) .
C33 C34 1.386(4) .
C34 C35 1.393(4) .
C34 H34 0.9300 .
C35 C36 1.373(5) .
C35 H35 0.9300 .
C36 C37 1.390(4) .
C36 H36 0.9300 .
C37 N6 1.338(3) .
C37 H37 0.9300 .
O6 Cu2 1.9772(18) 2_766
O1W H1WA 0.825(19) .
O1W H1WB 0.854(19) .
Cl1 O7 1.425(2) .
Cl1 O9 1.435(2) .
Cl1 O10 1.439(2) .
Cl1 O8 1.439(2) .
O2W H2WA 0.85(2) .
O2W H2WB 0.85(2) .
O3W H3A 0.839(19) .
O3W H3B 0.823(19) .
O4W H4WB 0.89(2) .
O4W H4WA 0.87(2) .
O5W H5A 0.860(19) .
O5W H5B 0.846(19) .
O6W H6WA 0.86(2) .
O6W H6WB 0.854(19) .
O7W H7A 0.888(19) .
O7W H7B 0.860(19) .
O8W H8A 0.851(19) .
O8W H8B 0.839(19) .
O9W H9B 0.911(19) .
O9W H9A 0.904(19) .
O10W H10B 0.881(19) .
O10W H10A 0.876(19) .
O11W H11B 0.871(18) .
O11W H11A 0.860(19) .
